data_2218246
loop_
_publ_author_name
'Xing, Zheng'
'Han, Guang-Fan'
'Zhu, Wei-Feng'
'Zhao, Yu-Yuan'

_publ_section_title
;
 2-(1<i>H</i>-Tetrazol-5-yl)benzonitrile
;
_journal_issue 5
_journal_name_full 'Acta Crystallographica Section E'
_journal_page_first o816
_journal_paper_doi 10.1107/S1600536808008027
_journal_volume 64
_journal_year 2008
_chemical_formula_moiety 'C8 H5 N5'
_chemical_formula_sum 'C8 H5 N5'
_chemical_formula_weight 171.17
_chemical_name_common 2-(1H-tetrazol-5-yl)benzonitrile
_chemical_name_systematic ?
_space_group_IT_number 14
_symmetry_cell_setting monoclinic
_symmetry_space_group_name_Hall '-P 2yn'
_symmetry_space_group_name_H-M 'P 1 21/n 1'
_atom_sites_solution_hydrogens geom
_atom_sites_solution_primary direct
_atom_sites_solution_secondary difmap
_audit_creation_method SHELXL-97
_cell_angle_alpha 90.00
_cell_angle_beta 95.27(3)
_cell_angle_gamma 90.00
_cell_formula_units_Z 4
_cell_length_a 4.9281(10)
_cell_length_b 6.5420(13)
_cell_length_c 24.867(5)
_cell_measurement_reflns_used 6584
_cell_measurement_temperature 293(2)
_cell_measurement_theta_max 28.78
_cell_measurement_theta_min 3.11
_cell_volume 798.3(3)
_computing_cell_refinement 'CrystalClear (Rigaku, 2005)'
_computing_data_collection 'CrystalClear (Rigaku, 2005)'
_computing_data_reduction 'CrystalClear (Rigaku, 2005)'
_computing_molecular_graphics 'SHELXTL (Sheldrick, 2008)'
_computing_publication_material 'SHELXTL (Sheldrick, 2008)'
_computing_structure_refinement 'SHELXL97 (Sheldrick, 2008)'
_computing_structure_solution 'SHELXS97 (Sheldrick, 2008)'
_diffrn_ambient_temperature 293(2)
_diffrn_detector_area_resol_mean 13.6612
_diffrn_measured_fraction_theta_full 0.999
_diffrn_measured_fraction_theta_max 0.999
_diffrn_measurement_device_type 'Rigaku SCXmini'
_diffrn_measurement_method '\w scans'
_diffrn_radiation_monochromator graphite
_diffrn_radiation_source 'fine-focus sealed tube'
_diffrn_radiation_type MoK\a
_diffrn_radiation_wavelength 0.71073
_diffrn_reflns_av_R_equivalents 0.0613
_diffrn_reflns_av_sigmaI/netI 0.0469
_diffrn_reflns_limit_h_max 6
_diffrn_reflns_limit_h_min -6
_diffrn_reflns_limit_k_max 8
_diffrn_reflns_limit_k_min -8
_diffrn_reflns_limit_l_max 30
_diffrn_reflns_limit_l_min -30
_diffrn_reflns_number 6844
_diffrn_reflns_theta_full 26.00
_diffrn_reflns_theta_max 26.00
_diffrn_reflns_theta_min 3.22
_diffrn_standards_number 0
_exptl_absorpt_coefficient_mu 0.097
_exptl_absorpt_correction_T_max 0.996
_exptl_absorpt_correction_T_min 0.993
_exptl_absorpt_correction_type multi-scan
_exptl_absorpt_process_details '(CrystalClear; Rigaku, 2005)'
_exptl_crystal_colour Colorless
_exptl_crystal_density_diffrn 1.424
_exptl_crystal_density_method 'not measured'
_exptl_crystal_description Prism
_exptl_crystal_F_000 352
_exptl_crystal_size_max 0.2500
_exptl_crystal_size_mid 0.0700
_exptl_crystal_size_min 0.0700
_refine_diff_density_max 0.214
_refine_diff_density_min -0.241
_refine_ls_abs_structure_details none
_refine_ls_extinction_coef 0.044(14)
_refine_ls_extinction_method SHELXL
_refine_ls_goodness_of_fit_ref 1.099
_refine_ls_hydrogen_treatment mixed
_refine_ls_matrix_type full
_refine_ls_number_parameters 122
_refine_ls_number_reflns 1553
_refine_ls_number_restraints 0
_refine_ls_restrained_S_all 1.099
_refine_ls_R_factor_all 0.0773
_refine_ls_R_factor_gt 0.0549
_refine_ls_shift/su_max_lt 0.001
_refine_ls_shift/su_mean <0.001
_refine_ls_structure_factor_coef Fsqd
_refine_ls_weighting_details 'calc w=1/[\s^2^(Fo^2^)+(0.0619P)^2^+0.1285P] where P=(Fo^2^+2Fc^2^)/3'
_refine_ls_weighting_scheme calc
_refine_ls_wR_factor_gt 0.1279
_refine_ls_wR_factor_ref 0.1375
_reflns_number_gt 1167
_reflns_number_total 1553
_reflns_threshold_expression I>2\s(I)
_cod_data_source_file sj2471.cif
_cod_data_source_block I
_cod_original_sg_symbol_H-M 'P 21/n'
_cod_database_code 2218246
_cod_database_fobs_code 2218246

loop_
_symmetry_equiv_pos_as_xyz
'x, y, z'
'-x+1/2, y+1/2, -z+1/2'
'-x, -y, -z'
'x-1/2, -y-1/2, z-1/2'

loop_
_atom_site_type_symbol
_atom_site_label
_atom_site_fract_x
_atom_site_fract_y
_atom_site_fract_z
_atom_site_U_iso_or_equiv
_atom_site_adp_type
_atom_site_calc_flag
_atom_site_refinement_flags
_atom_site_occupancy
C C1 0.5249(4) 0.5054(3) 0.13602(8) 0.0345(5) Uani d . 1
C C2 0.6569(4) 0.5277(3) 0.08892(8) 0.0403(5) Uani d . 1
C C3 0.6021(5) 0.6960(4) 0.05536(10) 0.0548(7) Uani d . 1
H H3 0.6925 0.7116 0.0244 0.066 Uiso calc R 1
C C4 0.4141(5) 0.8390(4) 0.06821(11) 0.0608(7) Uani d . 1
H H4 0.3762 0.9509 0.0457 0.073 Uiso calc R 1
C C5 0.2821(5) 0.8174(4) 0.11410(11) 0.0539(6) Uani d . 1
H H5 0.1537 0.9140 0.1223 0.065 Uiso calc R 1
C C6 0.3384(4) 0.6532(3) 0.14819(9) 0.0441(6) Uani d . 1
H H6 0.2504 0.6416 0.1796 0.053 Uiso calc R 1
C C7 0.5736(4) 0.3299(3) 0.17202(8) 0.0323(5) Uani d . 1
C C8 0.8482(5) 0.3773(4) 0.07280(9) 0.0476(6) Uani d . 1
N N1 0.9990(5) 0.2612(4) 0.05847(9) 0.0701(7) Uani d . 1
N N2 0.3814(3) 0.2405(3) 0.19806(7) 0.0399(5) Uani d . 1
N N3 0.4920(3) 0.0893(3) 0.22916(8) 0.0480(5) Uani d . 1
N N4 0.7498(3) 0.0881(3) 0.22217(7) 0.0458(5) Uani d . 1
N N5 0.8068(3) 0.2363(3) 0.18650(7) 0.0380(5) Uani d . 1
H H2 0.195(6) 0.253(4) 0.1939(10) 0.072(8) Uiso d . 1

loop_
_atom_site_aniso_label
_atom_site_aniso_U_11
_atom_site_aniso_U_22
_atom_site_aniso_U_33
_atom_site_aniso_U_12
_atom_site_aniso_U_13
_atom_site_aniso_U_23
C1 0.0263(10) 0.0405(11) 0.0363(11) 0.0019(9) 0.0016(8) 0.0010(9)
C2 0.0345(12) 0.0463(12) 0.0407(12) 0.0040(10) 0.0062(9) 0.0018(10)
C3 0.0598(16) 0.0595(15) 0.0473(14) 0.0110(12) 0.0171(12) 0.0137(12)
C4 0.0658(17) 0.0558(15) 0.0611(17) 0.0139(13) 0.0072(14) 0.0187(13)
C5 0.0491(14) 0.0480(14) 0.0642(16) 0.0144(11) 0.0041(12) -0.0003(12)
C6 0.0397(12) 0.0507(13) 0.0425(13) 0.0070(10) 0.0069(10) -0.0014(10)
C7 0.0221(9) 0.0434(11) 0.0319(11) 0.0004(8) 0.0055(8) -0.0021(9)
C8 0.0476(13) 0.0573(15) 0.0395(13) 0.0069(12) 0.0127(10) 0.0069(11)
N1 0.0705(15) 0.0809(15) 0.0623(15) 0.0288(13) 0.0242(12) 0.0062(12)
N2 0.0203(9) 0.0531(11) 0.0468(11) 0.0024(8) 0.0058(8) 0.0107(8)
N3 0.0306(9) 0.0600(12) 0.0540(12) 0.0029(9) 0.0074(8) 0.0166(10)
N4 0.0296(9) 0.0583(12) 0.0494(11) 0.0047(8) 0.0042(8) 0.0139(9)
N5 0.0238(8) 0.0510(10) 0.0400(10) 0.0035(8) 0.0065(7) 0.0070(8)

loop_
_atom_type_symbol
_atom_type_description
_atom_type_scat_dispersion_real
_atom_type_scat_dispersion_imag
_atom_type_scat_source
C C 0.0033 0.0016 'International Tables Vol C Tables 4.2.6.8 and 6.1.1.4'
H H 0.0000 0.0000 'International Tables Vol C Tables 4.2.6.8 and 6.1.1.4'
N N 0.0061 0.0033 'International Tables Vol C Tables 4.2.6.8 and 6.1.1.4'

loop_
_geom_angle_atom_site_label_1
_geom_angle_atom_site_label_2
_geom_angle_atom_site_label_3
_geom_angle
C6 C1 C2 118.61(19)
C6 C1 C7 119.24(18)
C2 C1 C7 122.13(17)
C3 C2 C1 120.31(19)
C3 C2 C8 117.86(19)
C1 C2 C8 121.81(19)
C4 C3 C2 119.7(2)
C4 C3 H3 120.1
C2 C3 H3 120.1
C5 C4 C3 120.3(2)
C5 C4 H4 119.9
C3 C4 H4 119.9
C4 C5 C6 120.5(2)
C4 C5 H5 119.8
C6 C5 H5 119.8
C5 C6 C1 120.5(2)
C5 C6 H6 119.7
C1 C6 H6 119.7
N5 C7 N2 107.65(17)
N5 C7 C1 128.31(17)
N2 C7 C1 123.99(17)
N1 C8 C2 177.8(2)
C7 N2 N3 109.61(16)
C7 N2 H2 130.9(16)
N3 N2 H2 118.7(16)
N4 N3 N2 106.16(16)
N3 N4 N5 110.25(16)
C7 N5 N4 106.33(15)

loop_
_geom_bond_atom_site_label_1
_geom_bond_atom_site_label_2
_geom_bond_distance
C1 C6 1.386(3)
C1 C2 1.399(3)
C1 C7 1.462(3)
C2 C3 1.393(3)
C2 C8 1.445(3)
C3 C4 1.375(3)
C3 H3 0.9300
C4 C5 1.372(3)
C4 H4 0.9300
C5 C6 1.381(3)
C5 H5 0.9300
C6 H6 0.9300
C7 N5 1.323(2)
C7 N2 1.331(2)
C8 N1 1.142(3)
N2 N3 1.340(2)
N2 H2 0.92(3)
N3 N4 1.298(2)
N4 N5 1.361(2)

loop_
_geom_hbond_atom_site_label_D
_geom_hbond_atom_site_label_H
_geom_hbond_atom_site_label_A
_geom_hbond_site_symmetry_A
_geom_hbond_distance_DH
_geom_hbond_distance_HA
_geom_hbond_distance_DA
_geom_hbond_angle_DHA
N2 H2 N5 1_455 0.92(3) 1.91(3) 2.820(2) 172(2)
N2 H2 N4 1_455 0.92(3) 2.60(3) 3.374(2) 142(2)

loop_
_geom_torsion_atom_site_label_1
_geom_torsion_atom_site_label_2
_geom_torsion_atom_site_label_3
_geom_torsion_atom_site_label_4
_geom_torsion
C6 C1 C2 C3 0.4(3)
C7 C1 C2 C3 179.22(19)
C6 C1 C2 C8 -178.3(2)
C7 C1 C2 C8 0.5(3)
C1 C2 C3 C4 -1.1(4)
C8 C2 C3 C4 177.7(2)
C2 C3 C4 C5 0.5(4)
C3 C4 C5 C6 0.7(4)
C4 C5 C6 C1 -1.3(4)
C2 C1 C6 C5 0.8(3)
C7 C1 C6 C5 -178.05(19)
C6 C1 C7 N5 -141.7(2)
C2 C1 C7 N5 39.5(3)
C6 C1 C7 N2 35.6(3)
C2 C1 C7 N2 -143.2(2)
N5 C7 N2 N3 -0.1(2)
C1 C7 N2 N3 -177.85(18)
C7 N2 N3 N4 0.3(2)
N2 N3 N4 N5 -0.4(2)
N2 C7 N5 N4 -0.2(2)
C1 C7 N5 N4 177.48(19)
N3 N4 N5 C7 0.4(2)

loop_
_cod_related_entry_id
_cod_related_entry_database
_cod_related_entry_code
1 ChemSpider 9868695
